data_4322445
loop_
_publ_author_name
'Charles R. Cornman'
'Katherine M. Geiser-Bush'
'Jeff W. Kampf'

_publ_section_title
;
 Vanadium(V) Complexes of 2,2'-Thiobis(4-methyl-6-tert-butylphenol)
 (H2mbp2S) and 2,2'-Sulfinylbis(4-methyl-6-tert-butylphenol) (H2mbp2SO)
;
_journal_name_full 'Inorganic Chemistry'
_journal_page_first 4303
_journal_page_last 4308
_journal_paper_doi 10.1021/ic9900253
_journal_volume 38
_journal_year 1999
_chemical_formula_sum 'C55 H74 O8 S2 V2'
_chemical_formula_weight 1029.14
_chemical_name_systematic
; 
 ? 
;
_space_group_IT_number 148
_symmetry_cell_setting rhombohedral
_symmetry_space_group_name_Hall '-R 3'
_symmetry_space_group_name_H-M 'R -3 :H'
_atom_sites_solution_hydrogens geom
_atom_sites_solution_primary direct
_atom_sites_solution_secondary difmap
_audit_creation_method SHELXL
_cell_angle_alpha 90.00
_cell_angle_beta 90.00
_cell_angle_gamma 120.00
_cell_formula_units_Z 9
_cell_length_a 35.6184(2)
_cell_length_b 35.6184(2)
_cell_length_c 13.52170(10)
_cell_measurement_reflns_used 8192
_cell_measurement_temperature 158(2)
_cell_measurement_theta_max 22.5
_cell_measurement_theta_min 2.29
_cell_volume 14856.30(16)
_computing_cell_refinement 'Siemens SAINT'
_computing_data_collection 'Siemens SMART'
_computing_data_reduction 'Siemens SAINT'
_computing_molecular_graphics 'Siemens SHELXTL'
_computing_publication_material 'Siemens SHELXTL'
_computing_structure_refinement 'Siemens SHELXTL'
_computing_structure_solution 'Siemens SHELXTL'
_diffrn_ambient_temperature 158(2)
_diffrn_measurement_device 'Siemens SMART-CCD'
_diffrn_measurement_method '\w scans'
_diffrn_radiation_monochromator graphite
_diffrn_radiation_source 'normal-focus sealed tube'
_diffrn_radiation_type MoK\a
_diffrn_radiation_wavelength 0.71073
_diffrn_reflns_av_R_equivalents 0.1513
_diffrn_reflns_av_sigmaI/netI 0.0914
_diffrn_reflns_limit_h_max 41
_diffrn_reflns_limit_h_min -41
_diffrn_reflns_limit_k_max 41
_diffrn_reflns_limit_k_min -41
_diffrn_reflns_limit_l_max 15
_diffrn_reflns_limit_l_min -15
_diffrn_reflns_number 31551
_diffrn_reflns_theta_max 22.50
_diffrn_reflns_theta_min 2.29
_exptl_absorpt_coefficient_mu 0.388
_exptl_absorpt_correction_type none
_exptl_crystal_colour purple
_exptl_crystal_density_diffrn 1.035
_exptl_crystal_description needle
_exptl_crystal_F_000 4914
_exptl_crystal_size_max 0.01
_exptl_crystal_size_mid 0.04
_exptl_crystal_size_min 0.20
_refine_diff_density_max 0.788
_refine_diff_density_min -0.484
_refine_diff_density_rms 0.111
_refine_ls_extinction_method none
_refine_ls_goodness_of_fit_all 1.150
_refine_ls_goodness_of_fit_obs 1.244
_refine_ls_matrix_type full
_refine_ls_number_parameters 347
_refine_ls_number_reflns 4315
_refine_ls_number_restraints 0
_refine_ls_restrained_S_all 1.150
_refine_ls_restrained_S_obs 1.244
_refine_ls_R_factor_all 0.1332
_refine_ls_R_factor_obs 0.0996
_refine_ls_shift/esd_max -0.113
_refine_ls_shift/esd_mean 0.003
_refine_ls_structure_factor_coef Fsqd
_refine_ls_weighting_details 'w=1/[\s^2^(Fo^2^)+(0.1273P)^2^+211.1177P] where P=(Fo^2^+2Fc^2^)/3'
_refine_ls_weighting_scheme calc
_refine_ls_wR_factor_all 0.2638
_refine_ls_wR_factor_obs 0.2359
_reflns_number_observed 3092
_reflns_number_total 4322
_reflns_observed_criterion >2sigma(I)
_cod_data_source_file ic9900253_1.cif
_cod_data_source_block Complex1
_cod_depositor_comments
;
The following automatic conversions were performed:

'_refine_ls_weighting_scheme' value 'calc
w=1/[\s^2^(Fo^2^)+(0.1273P)^2^+211.1177P] where P=(Fo^2^+2Fc^2^)/3'
was changed to 'calc'. New tag '_refine_ls_weighting_details' was
created. The value of the new tag was set to
'w=1/[\s^2^(Fo^2^)+(0.1273P)^2^+211.1177P] where P=(Fo^2^+2Fc^2^)/3'.

Automatic conversion script
Id: cif_fix_values 3143 2015-03-26 13:38:13Z robertas 
;
_cod_original_cell_volume 14856.3(2)
_cod_original_sg_symbol_H-M 'R -3'
_cod_database_code 4322445

loop_
_symmetry_equiv_pos_as_xyz
'x, y, z'
'-y, x-y, z'
'-x+y, -x, z'
'x+2/3, y+1/3, z+1/3'
'-y+2/3, x-y+1/3, z+1/3'
'-x+y+2/3, -x+1/3, z+1/3'
'x+1/3, y+2/3, z+2/3'
'-y+1/3, x-y+2/3, z+2/3'
'-x+y+1/3, -x+2/3, z+2/3'
'-x, -y, -z'
'y, -x+y, -z'
'x-y, x, -z'
'-x+2/3, -y+1/3, -z+1/3'
'y+2/3, -x+y+1/3, -z+1/3'
'x-y+2/3, x+1/3, -z+1/3'
'-x+1/3, -y+2/3, -z+2/3'
'y+1/3, -x+y+2/3, -z+2/3'
'x-y+1/3, x+2/3, -z+2/3'

loop_
_atom_site_aniso_label
_atom_site_aniso_U_11
_atom_site_aniso_U_22
_atom_site_aniso_U_33
_atom_site_aniso_U_23
_atom_site_aniso_U_13
_atom_site_aniso_U_12
S1 0.0218(12) 0.0263(12) 0.0258(13) -0.0002(9) -0.0025(9) 0.0131(10)
V1 0.0216(8) 0.0262(9) 0.0220(8) 0.0001(6) 0.0001(6) 0.0140(7)
O1 0.027(3) 0.030(3) 0.028(3) 0.003(3) -0.001(3) 0.016(3)
O2 0.016(3) 0.032(3) 0.023(3) -0.004(3) -0.003(2) 0.012(3)
O3 0.028(3) 0.031(3) 0.028(3) 0.001(3) 0.002(3) 0.019(3)
O4 0.032(3) 0.025(3) 0.026(3) 0.000(3) 0.003(3) 0.016(3)
C1 0.025(5) 0.028(5) 0.020(5) 0.002(4) 0.000(4) 0.015(4)
C2 0.023(5) 0.030(5) 0.022(5) 0.002(4) 0.001(4) 0.014(4)
C3 0.021(5) 0.032(5) 0.026(5) 0.005(4) -0.005(4) 0.006(4)
C4 0.019(5) 0.032(5) 0.029(5) -0.001(4) 0.002(4) 0.014(4)
C5 0.026(5) 0.026(5) 0.025(5) 0.003(4) 0.002(4) 0.016(4)
C6 0.021(5) 0.021(5) 0.028(5) -0.002(4) -0.005(4) 0.005(4)
C7 0.034(5) 0.042(6) 0.022(5) 0.003(4) -0.005(4) 0.026(5)
C8 0.040(6) 0.055(6) 0.035(6) 0.001(5) -0.003(5) 0.035(5)
C9 0.043(6) 0.039(6) 0.055(7) 0.008(5) 0.001(5) 0.027(5)
C10 0.056(7) 0.072(8) 0.042(6) -0.010(5) -0.017(5) 0.054(6)
C11 0.036(6) 0.045(6) 0.032(6) -0.004(5) -0.002(4) 0.021(5)
C12 0.026(5) 0.029(5) 0.022(5) 0.005(4) 0.004(4) 0.015(4)
C13 0.022(5) 0.027(5) 0.022(5) 0.003(4) -0.005(4) 0.012(4)
C14 0.025(5) 0.030(5) 0.024(5) 0.002(4) 0.000(4) 0.010(4)
C15 0.026(5) 0.038(6) 0.026(5) 0.000(4) 0.003(4) 0.015(5)
C16 0.025(5) 0.038(5) 0.024(5) -0.009(4) -0.014(4) 0.022(5)
C17 0.019(5) 0.032(5) 0.023(5) 0.006(4) -0.003(4) 0.014(4)
C18 0.023(5) 0.025(5) 0.038(6) -0.003(4) 0.001(4) 0.009(4)
C19 0.047(6) 0.039(6) 0.041(6) -0.002(5) 0.000(5) 0.023(5)
C20 0.047(6) 0.025(5) 0.053(7) -0.003(5) 0.008(5) 0.011(5)
C21 0.044(6) 0.031(5) 0.038(6) 0.002(4) -0.004(5) 0.019(5)
C22 0.027(5) 0.040(6) 0.044(6) -0.009(5) 0.005(4) 0.017(5)
C23 0.021(5) 0.047(6) 0.027(5) 0.007(5) 0.002(4) 0.012(4)
C24 0.030(6) 0.056(7) 0.027(5) -0.010(5) -0.002(4) 0.005(5)
C25 0.102(17) 0.120(18) 0.139(20) -0.006(15) 0.011(14) 0.082(15)
C26 0.057(9) 0.062(9) 0.072(10) 0.014(8) 0.019(7) 0.052(8)
C27 0.025(7) 0.046(8) 0.023(8) -0.007(6) -0.005(6) 0.026(6)
C28 0.073(11) 0.098(12) 0.084(12) -0.012(9) 0.006(8) 0.046(9)
C29 0.056(9) 0.070(10) 0.064(10) 0.019(8) -0.001(8) 0.042(8)
C30 0.033(8) 0.057(9) 0.025(8) -0.010(7) 0.000(6) 0.023(7)
C31 0.044(9) 0.066(10) 0.053(10) -0.015(8) -0.004(7) 0.033(7)

loop_
_atom_site_label
_atom_site_type_symbol
_atom_site_fract_x
_atom_site_fract_y
_atom_site_fract_z
_atom_site_U_iso_or_equiv
_atom_site_thermal_displace_type
_atom_site_occupancy
_atom_site_calc_flag
_atom_site_refinement_flags
_atom_site_disorder_group
S1 S 0.53120(7) -0.01361(7) 0.3060(2) 0.0242(6) Uani 1 d . .
V1 V 0.50917(4) 0.03742(5) 0.42235(10) 0.0224(5) Uani 1 d . .
O1 O 0.4986(2) 0.0701(2) 0.4789(4) 0.0278(14) Uani 1 d . .
O2 O 0.4640(2) -0.0199(2) 0.4732(4) 0.0239(13) Uani 1 d . .
O3 O 0.4783(2) 0.0295(2) 0.3086(4) 0.0271(14) Uani 1 d . .
O4 O 0.5619(2) 0.0774(2) 0.3689(4) 0.0269(14) Uani 1 d . .
C1 C 0.4722(3) 0.0060(3) 0.2249(6) 0.024(2) Uani 1 d . .
C2 C 0.4435(3) 0.0051(3) 0.1520(6) 0.025(2) Uani 1 d . .
C3 C 0.4358(3) -0.0224(3) 0.0717(6) 0.029(2) Uani 1 d . .
H3 H 0.4159(3) -0.0243(3) 0.0224(6) 0.030(10) Uiso 1 calc R .
C4 C 0.4558(3) -0.0476(3) 0.0596(6) 0.026(2) Uani 1 d . .
C5 C 0.4850(3) -0.0444(3) 0.1301(6) 0.024(2) Uani 1 d . .
H5 H 0.4993(3) -0.0607(3) 0.1228(6) 0.030(10) Uiso 1 calc R .
C6 C 0.4939(3) -0.0176(3) 0.2120(6) 0.025(2) Uani 1 d . .
C7 C 0.4227(3) 0.0345(3) 0.1611(6) 0.029(2) Uani 1 d . .
C8 C 0.3954(3) 0.0246(3) 0.2534(7) 0.038(2) Uani 1 d . .
H8A H 0.3729(12) -0.0061(5) 0.2536(22) 0.055(6) Uiso 1 calc R .
H8B H 0.3817(15) 0.0426(14) 0.2544(22) 0.055(6) Uiso 1 calc R .
H8C H 0.4138(4) 0.0309(18) 0.3119(7) 0.055(6) Uiso 1 calc R .
C9 C 0.4589(3) 0.0824(3) 0.1635(8) 0.043(3) Uani 1 d . .
H9A H 0.4765(12) 0.0892(6) 0.1033(21) 0.055(6) Uiso 1 calc R .
H9B H 0.4773(11) 0.0875(5) 0.2215(24) 0.055(6) Uiso 1 calc R .
H9C H 0.4460(3) 0.1010(3) 0.1671(44) 0.055(6) Uiso 1 calc R .
C10 C 0.3935(3) 0.0282(4) 0.0722(7) 0.046(3) Uani 1 d . .
H10A H 0.4106(5) 0.0350(18) 0.0113(8) 0.055(6) Uiso 1 calc R .
H10B H 0.3815(15) 0.0475(14) 0.0784(23) 0.055(6) Uiso 1 calc R .
H10C H 0.3698(11) -0.0020(6) 0.0701(25) 0.055(6) Uiso 1 calc R .
C11 C 0.4446(3) -0.0770(3) -0.0290(7) 0.038(2) Uani 1 d . .
H11A H 0.4642(12) -0.0611(6) -0.0838(15) 0.055(6) Uiso 1 calc R .
H11B H 0.4146(7) -0.0871(15) -0.0489(27) 0.055(6) Uiso 1 calc R .
H11C H 0.4477(18) -0.1021(10) -0.0118(14) 0.055(6) Uiso 1 calc R .
C12 C 0.5890(3) 0.0745(3) 0.3015(6) 0.025(2) Uani 1 d . .
C13 C 0.6250(3) 0.1124(3) 0.2671(6) 0.024(2) Uani 1 d . .
C14 C 0.6539(3) 0.1068(3) 0.2062(6) 0.028(2) Uani 1 d . .
H14 H 0.6791(3) 0.1319(3) 0.1829(6) 0.030(10) Uiso 1 calc R .
C15 C 0.6477(3) 0.0664(3) 0.1782(6) 0.031(2) Uani 1 d . .
C16 C 0.6099(3) 0.0293(3) 0.2082(6) 0.026(2) Uani 1 d . .
H16 H 0.6043(3) 0.0014(3) 0.1878(6) 0.030(10) Uiso 1 calc R .
C17 C 0.5805(3) 0.0335(3) 0.2682(6) 0.025(2) Uani 1 d . .
C18 C 0.6311(3) 0.1572(3) 0.2871(7) 0.030(2) Uani 1 d . .
C19 C 0.6359(3) 0.1680(3) 0.3978(7) 0.042(3) Uani 1 d . .
H19A H 0.6416(18) 0.1976(7) 0.4071(8) 0.055(6) Uiso 1 calc R .
H19B H 0.6601(12) 0.1655(18) 0.4249(11) 0.055(6) Uiso 1 calc R .
H19C H 0.6091(7) 0.1477(12) 0.4322(9) 0.055(6) Uiso 1 calc R .
C20 C 0.6713(3) 0.1929(3) 0.2348(8) 0.045(3) Uani 1 d . .
H20A H 0.6728(11) 0.2208(4) 0.2448(37) 0.055(6) Uiso 1 calc R .
H20B H 0.6695(9) 0.1865(10) 0.1639(10) 0.055(6) Uiso 1 calc R .
H20C H 0.6974(3) 0.1941(13) 0.2623(30) 0.055(6) Uiso 1 calc R .
C21 C 0.5921(3) 0.1588(3) 0.2464(7) 0.038(2) Uani 1 d . .
H21A H 0.5947(10) 0.1868(8) 0.2628(37) 0.055(6) Uiso 1 calc R .
H21B H 0.5655(3) 0.1354(12) 0.2759(32) 0.055(6) Uiso 1 calc R .
H21C H 0.5909(11) 0.1552(19) 0.1744(8) 0.055(6) Uiso 1 calc R .
C22 C 0.6813(3) 0.0634(3) 0.1151(7) 0.037(2) Uani 1 d . .
H22A H 0.6998(12) 0.0571(18) 0.1573(9) 0.055(6) Uiso 1 calc R .
H22B H 0.6991(12) 0.0911(7) 0.0809(33) 0.055(6) Uiso 1 calc R .
H22C H 0.6667(3) 0.0402(13) 0.0662(28) 0.055(6) Uiso 1 calc R .
C23 C 0.4189(3) -0.0447(3) 0.4444(7) 0.033(2) Uani 1 d . .
H23A H 0.4114(3) -0.0266(3) 0.4028(7) 0.030(10) Uiso 1 calc R .
H23B H 0.4004(3) -0.0533(3) 0.5043(7) 0.030(10) Uiso 1 calc R .
C24 C 0.4101(3) -0.0849(3) 0.3877(7) 0.045(3) Uani 1 d . .
H24A H 0.4251(15) -0.0764(3) 0.3238(19) 0.055(6) Uiso 1 calc R .
H24B H 0.3788(3) -0.1031(9) 0.3766(37) 0.055(6) Uiso 1 calc R .
H24C H 0.4206(17) -0.1012(10) 0.4257(20) 0.055(6) Uiso 1 calc R .
C25 C 0.9317(10) 0.0754(11) 0.5824(27) 0.109(11) Uani 0.50 d PU .
H25A H 0.9383(29) 0.0548(15) 0.5498(48) 0.035(17) Uiso 0.50 calc PR .
H25B H 0.9002(11) 0.0633(19) 0.5840(67) 0.035(17) Uiso 0.50 calc PR .
H25C H 0.9430(25) 0.0806(12) 0.6501(33) 0.035(17) Uiso 0.50 calc PR .
C26 C 0.9497(7) 0.1117(8) 0.5336(18) 0.054(6) Uani 0.50 d PU .
C27 C 0.9779(5) 0.1502(6) 0.5648(13) 0.028(4) Uani 0.50 d PU .
H27 H 0.9883(5) 0.1548(6) 0.6309(13) 0.035(17) Uiso 0.50 calc PR .
C28 C 0.9918(9) 0.1833(10) 0.5002(22) 0.083(8) Uani 0.50 d PU .
H28 H 1.0131(9) 0.2107(10) 0.5254(22) 0.035(17) Uiso 0.50 calc PR .
C29 C 0.9812(7) 0.1835(8) 0.4134(19) 0.059(6) Uani 0.50 d PU .
H29 H 0.9938(7) 0.2091(8) 0.3741(19) 0.035(17) Uiso 0.50 calc PR .
C30 C 0.9519(6) 0.1464(7) 0.3801(14) 0.038(5) Uani 0.50 d PU .
H30 H 0.9424(6) 0.1457(7) 0.3141(14) 0.035(17) Uiso 0.50 calc PR .
C31 C 0.9340(7) 0.1099(8) 0.4279(16) 0.052(6) Uani 0.50 d PU .
H31 H 0.9125(7) 0.0837(8) 0.3987(16) 0.035(17) Uiso 0.50 calc PR .

loop_
_atom_type_symbol
_atom_type_description
_atom_type_scat_dispersion_real
_atom_type_scat_dispersion_imag
_atom_type_scat_source
C C 0.0033 0.0016 'International Tables Vol C Tables 4.2.6.8 and 6.1.1.4'
H H 0.0000 0.0000 'International Tables Vol C Tables 4.2.6.8 and 6.1.1.4'
O O 0.0106 0.0060 'International Tables Vol C Tables 4.2.6.8 and 6.1.1.4'
S S 0.1246 0.1234 'International Tables Vol C Tables 4.2.6.8 and 6.1.1.4'
V V 0.3005 0.5294 'International Tables Vol C Tables 4.2.6.8 and 6.1.1.4'

loop_
_geom_angle_atom_site_label_1
_geom_angle_atom_site_label_2
_geom_angle_atom_site_label_3
_geom_angle
_geom_angle_site_symmetry_1
_geom_angle_site_symmetry_3
_geom_angle_publ_flag
C6 S1 C17 102.3(4) . . ?
C6 S1 V1 90.8(3) . . ?
C17 S1 V1 90.8(3) . . ?
O1 V1 O3 100.0(3) . . ?
O1 V1 O4 98.4(3) . . ?
O3 V1 O4 95.2(2) . . ?
O1 V1 O2 102.6(3) . 10_656 ?
O3 V1 O2 154.4(2) . 10_656 ?
O4 V1 O2 93.3(2) . 10_656 ?
O1 V1 O2 102.7(3) . . ?
O3 V1 O2 91.0(2) . . ?
O4 V1 O2 156.6(2) . . ?
O2 V1 O2 72.5(2) 10_656 . ?
O1 V1 S1 173.8(2) . . ?
O3 V1 S1 76.6(2) . . ?
O4 V1 S1 76.9(2) . . ?
O2 V1 S1 81.9(2) 10_656 . ?
O2 V1 S1 82.7(2) . . ?
C23 O2 V1 124.3(5) . 10_656 ?
C23 O2 V1 128.2(5) . . ?
V1 O2 V1 107.6(2) 10_656 . ?
C1 O3 V1 134.1(5) . . ?
C12 O4 V1 133.3(5) . . ?
O3 C1 C2 119.3(7) . . ?
O3 C1 C6 120.2(7) . . ?
C2 C1 C6 120.6(8) . . ?
C3 C2 C1 116.4(8) . . ?
C3 C2 C7 122.8(7) . . ?
C1 C2 C7 120.8(7) . . ?
C2 C3 C4 123.7(8) . . ?
C5 C4 C3 118.1(8) . . ?
C5 C4 C11 122.4(8) . . ?
C3 C4 C11 119.5(8) . . ?
C4 C5 C6 120.9(8) . . ?
C5 C6 C1 120.2(8) . . ?
C5 C6 S1 121.7(6) . . ?
C1 C6 S1 118.1(6) . . ?
C8 C7 C10 107.6(7) . . ?
C8 C7 C9 109.0(8) . . ?
C10 C7 C9 108.0(8) . . ?
C8 C7 C2 112.1(7) . . ?
C10 C7 C2 110.7(7) . . ?
C9 C7 C2 109.2(7) . . ?
O4 C12 C13 119.2(7) . . ?
O4 C12 C17 119.9(7) . . ?
C13 C12 C17 121.0(7) . . ?
C12 C13 C14 115.9(8) . . ?
C12 C13 C18 122.5(7) . . ?
C14 C13 C18 121.4(7) . . ?
C15 C14 C13 123.8(8) . . ?
C14 C15 C16 118.7(8) . . ?
C14 C15 C22 120.1(8) . . ?
C16 C15 C22 121.2(8) . . ?
C17 C16 C15 119.2(8) . . ?
C16 C17 C12 121.0(8) . . ?
C16 C17 S1 120.3(7) . . ?
C12 C17 S1 118.7(6) . . ?
C13 C18 C21 108.6(7) . . ?
C13 C18 C20 111.9(7) . . ?
C21 C18 C20 107.1(8) . . ?
C13 C18 C19 112.2(7) . . ?
C21 C18 C19 109.3(7) . . ?
C20 C18 C19 107.6(7) . . ?
O2 C23 C24 111.0(7) . . ?
C25 C26 C27 128.4(27) . . ?
C25 C26 C31 116.5(27) . . ?
C27 C26 C31 114.9(20) . . ?
C26 C27 C28 117.7(22) . . ?
C29 C28 C27 130.0(30) . . ?
C28 C29 C30 114.8(26) . . ?
C29 C30 C31 126.4(21) . . ?
C30 C31 C26 116.1(21) . . ?

loop_
_geom_bond_atom_site_label_1
_geom_bond_atom_site_label_2
_geom_bond_distance
_geom_bond_site_symmetry_2
_geom_bond_publ_flag
S1 C6 1.792(8) . ?
S1 C17 1.793(8) . ?
S1 V1 2.797(2) . ?
V1 O1 1.588(6) . ?
V1 O3 1.828(6) . ?
V1 O4 1.845(6) . ?
V1 O2 1.974(5) 10_656 ?
V1 O2 1.985(5) . ?
O2 C23 1.447(10) . ?
O2 V1 1.974(5) 10_656 ?
O3 C1 1.359(10) . ?
O4 C12 1.369(10) . ?
C1 C2 1.408(12) . ?
C1 C6 1.411(12) . ?
C2 C3 1.396(12) . ?
C2 C7 1.560(12) . ?
C3 C4 1.407(12) . ?
C4 C5 1.372(12) . ?
C4 C11 1.508(12) . ?
C5 C6 1.390(12) . ?
C7 C8 1.511(12) . ?
C7 C10 1.530(12) . ?
C7 C9 1.542(13) . ?
C12 C13 1.398(11) . ?
C12 C17 1.409(12) . ?
C13 C14 1.411(12) . ?
C13 C18 1.519(12) . ?
C14 C15 1.394(12) . ?
C15 C16 1.395(12) . ?
C15 C22 1.515(12) . ?
C16 C17 1.391(12) . ?
C18 C21 1.523(12) . ?
C18 C20 1.532(12) . ?
C18 C19 1.534(13) . ?
C23 C24 1.510(13) . ?
C25 C26 1.30(3) . ?
C26 C27 1.30(3) . ?
C26 C31 1.52(3) . ?
C27 C28 1.35(3) . ?
C28 C29 1.23(3) . ?
C29 C30 1.29(3) . ?
C30 C31 1.30(3) . ?
